data_2001754
loop_
_publ_author_name
'IJdo, D. J. W.'

_publ_section_title
;
 Pb~3~U~11~O~36~, a Rietveld refinement of neutron powder diffraction
 data
;
_journal_issue 4
_journal_name_full 'Acta Crystallographica Section C'
_journal_page_first 654
_journal_page_last 656
_journal_paper_doi 10.1107/S0108270192010874
_journal_volume 49
_journal_year 1993
_chemical_formula_moiety 'O36 Pb3 U11'
_chemical_formula_sum 'O36 Pb3 U11'
_chemical_formula_weight 3815.88
_space_group_IT_number 59
_symmetry_cell_setting orthorhombic
_symmetry_space_group_name_Hall 'P 2 2ab -1ab'
_symmetry_space_group_name_H-M 'P m m n :1'
_cell_angle_alpha 90
_cell_angle_beta 90
_cell_angle_gamma 90
_cell_formula_units_Z 2
_cell_length_a 28.4590(10)
_cell_length_b 8.3790(3)
_cell_length_c 6.7650(3)
_cell_volume 1613.17(11)
_diffrn_radiation_wavelength 2.57000(10)
_exptl_crystal_density_diffrn 7.854
_cod_data_source_file mu1002.cif
_cod_data_source_block mu1002_structure_1_of_1
_cod_depositor_comments
;

Had to add explicit symmetry operators from the CCP4 library to force
origin choice 1.

Saulius Gra\<zulis
;
_cod_original_cell_volume 1613.20(10)
_cod_original_sg_symbol_H-M 'P m m n {origin @ m m 2/n}'
_cod_database_code 2001754

loop_
_symmetry_equiv_pos_as_xyz
x,y,z
-x,-y,z
1/2-x,y+1/2,-z
x+1/2,1/2-y,-z
1/2-x,1/2-y,-z
x+1/2,y+1/2,-z
x,-y,z
-x,y,z

loop_
_atom_site_label
_atom_site_fract_x
_atom_site_fract_y
_atom_site_fract_z
_atom_site_U_iso_or_equiv
Pb1 .75 .25 .774(4) 1.9(3)
Pb2 .6015(5) .25 .706(2) 1.90
U1 .25 .25 .337(3) .08(8)
U2 .3859(5) .25 .237(2) .08
U3 .4656(4) .25 .780(2) .08
U4 .3186(5) .25 .777(2) .08
U5 .6782(5) .25 .233(2) .08
U6 .5279(4) .25 .240(2) .08
O1 .25 .469(3) .322(3) .84(7)
O2 .3837(4) .465(2) .249(2) .84
O3 .5323(5) .522(2) .222(2) .84
O4 .6802(6) .516(2) .219(2) .84
O5 .3118(8) .25 .082(3) .84
O6 .4615(7) .25 .144(3) .84
O7 .5984(7) .25 .281(3) .84
O8 .75 .25 .121(4) .84
O9 .25 .25 .685(4) .84
O10 .3904(7) .25 .901(3) .84
O11 .5434(8) .25 .932(3) .84
O12 .6629(7) .25 .960(3) .84
O13 .3270(9) .25 .464(3) .84
O14 .4224(8) .25 .537(3) .84
O15 .5228(6) .25 .513(3) .84
O16 .6804(7) .25 .494(3) .84
